data_7711592
loop_
_publ_author_name
'Pantalon Juraj, Natalija'
'Tandari\'c, Tana'
'Tadi\'c, Vanja'
'Peri\'c, Berislav'
'Moreth, Dominik'
'Schatzschneider, Ulrich'
'Brozovic, Anamaria'
'Vianello, Robert'
'Kirin, Sre\'cko I.'

_publ_section_title
;
 Tuning the coordination properties of chiral pseudopeptide
 bis(2-picolyl)amine and iminodiacetamide ligands in Zn(ii) and Cu(ii)
 complexes
;
_journal_name_full 'Dalton Transactions'
_journal_paper_doi 10.1039/D2DT02895F
_journal_year 2022
_chemical_absolute_configuration syn
_chemical_formula_moiety 'C60 H68 N8 Ni O10 2+, 2(Cl O4 -), 4.35(C H3 N O2)'
_chemical_formula_sum 'C64.35 H81.05 Cl2 N12.35 Ni O26.7'
_chemical_formula_weight 1584.37
_space_group_crystal_system triclinic
_space_group_IT_number 1
_space_group_name_Hall 'P 1'
_space_group_name_H-M_alt 'P 1'
_atom_sites_solution_hydrogens mixed
_atom_sites_solution_primary direct
_atom_sites_solution_secondary difmap
_audit_creation_method SHELXL-2018/3
_audit_update_record
;
2022-06-09 deposited with the CCDC.	2022-10-21 downloaded from the CCDC.
;
_cell_angle_alpha 114.840(3)
_cell_angle_beta 110.408(3)
_cell_angle_gamma 95.136(2)
_cell_formula_units_Z 1
_cell_length_a 10.8136(3)
_cell_length_b 14.3149(4)
_cell_length_c 14.8173(5)
_cell_measurement_reflns_used 12235
_cell_measurement_temperature 136(11)
_cell_measurement_theta_max 75.4700
_cell_measurement_theta_min 4.4410
_cell_volume 1874.20(13)
_computing_cell_refinement 'CrysAlisPro 1.171.39.46 (Rigaku OD, 2018)'
_computing_data_collection 'CrysAlisPro 1.171.39.46 (Rigaku OD, 2018)'
_computing_data_reduction 'CrysAlisPro 1.171.39.46 (Rigaku OD, 2018)'
_computing_structure_refinement 'SHELXL-2018/3 (Sheldrick, 2018)'
_computing_structure_solution 'SHELXT (Sheldrick, 2015)'
_diffrn_ambient_temperature 136(11)
_diffrn_detector_area_resol_mean 10.4323
_diffrn_measured_fraction_theta_full 0.990
_diffrn_measured_fraction_theta_max 0.979
_diffrn_measurement_device_type 'Xcalibur, Ruby, Nova'
_diffrn_measurement_method '\w scans'
_diffrn_radiation_type CuK\a
_diffrn_radiation_wavelength 1.54184
_diffrn_reflns_av_R_equivalents 0.0260
_diffrn_reflns_av_unetI/netI 0.0312
_diffrn_reflns_Laue_measured_fraction_full 0.990
_diffrn_reflns_Laue_measured_fraction_max 0.979
_diffrn_reflns_limit_h_max 13
_diffrn_reflns_limit_h_min -11
_diffrn_reflns_limit_k_max 15
_diffrn_reflns_limit_k_min -17
_diffrn_reflns_limit_l_max 18
_diffrn_reflns_limit_l_min -18
_diffrn_reflns_number 18687
_diffrn_reflns_point_group_measured_fraction_full 0.604
_diffrn_reflns_point_group_measured_fraction_max 0.589
_diffrn_reflns_theta_full 67.684
_diffrn_reflns_theta_max 75.861
_diffrn_reflns_theta_min 4.442
_diffrn_source 'micro-focus sealed X-ray tube'
_exptl_absorpt_coefficient_mu 1.778
_exptl_absorpt_correction_T_max 1.00000
_exptl_absorpt_correction_T_min 0.85781
_exptl_absorpt_correction_type multi-scan
_exptl_absorpt_process_details
;
CrysAlisPro 1.171.39.46 (Rigaku Oxford Diffraction, 2018)
Empirical absorption correction using spherical harmonics,
 implemented in SCALE3 ABSPACK scaling algorithm.
;
_exptl_crystal_colour purple
_exptl_crystal_density_diffrn 1.404
_exptl_crystal_description prism
_exptl_crystal_F_000 829
_exptl_crystal_size_max 0.2
_exptl_crystal_size_mid 0.15
_exptl_crystal_size_min 0.1
_refine_diff_density_max 0.880
_refine_diff_density_min -0.575
_refine_diff_density_rms 0.064
_refine_ls_abs_structure_details
;
 Classical Flack method preferred over Parsons because s.u. lower.
;
_refine_ls_abs_structure_Flack -0.008(16)
_refine_ls_extinction_method none
_refine_ls_goodness_of_fit_ref 1.033
_refine_ls_hydrogen_treatment mixed
_refine_ls_matrix_type full
_refine_ls_number_parameters 1010
_refine_ls_number_reflns 9207
_refine_ls_number_restraints 283
_refine_ls_restrained_S_all 1.044
_refine_ls_R_factor_all 0.0533
_refine_ls_R_factor_gt 0.0520
_refine_ls_shift/su_max 0.000
_refine_ls_shift/su_mean 0.000
_refine_ls_structure_factor_coef Fsqd
_refine_ls_weighting_details 'w=1/[\s^2^(Fo^2^)+(0.1095P)^2^+0.7810P] where P=(Fo^2^+2Fc^2^)/3'
_refine_ls_weighting_scheme calc
_refine_ls_wR_factor_gt 0.1437
_refine_ls_wR_factor_ref 0.1466
_reflns_Friedel_coverage 0.204
_reflns_Friedel_fraction_full 0.218
_reflns_Friedel_fraction_max 0.200
_reflns_number_gt 9000
_reflns_number_total 9207
_reflns_threshold_expression 'I > 2\s(I)'
_cod_data_source_file d2dt02895f3.cif
_cod_data_source_block i3BNi
_cod_original_cell_volume 1874.20(11)
_cod_original_formula_sum 'C64.35 H81.05 Cl2 N12.35 Ni O26.70'
_cod_database_code 7711592
_shelx_shelxl_version_number 2018/3
_shelx_space_group_comment
;
The symmetry employed for this shelxl refinement is uniquely defined
by the following loop, which should always be used as a source of
symmetry information in preference to the above space-group names.
They are only intended as comments.
;

loop_
_space_group_symop_operation_xyz
'x, y, z'

loop_
_atom_site_label
_atom_site_type_symbol
_atom_site_fract_x
_atom_site_fract_y
_atom_site_fract_z
_atom_site_U_iso_or_equiv
_atom_site_adp_type
_atom_site_occupancy
_atom_site_site_symmetry_order
_atom_site_calc_flag
_atom_site_refinement_flags_posn
_atom_site_refinement_flags_adp
_atom_site_refinement_flags_occupancy
_atom_site_disorder_assembly
_atom_site_disorder_group
C11 C 0.6565(5) 0.4227(4) 0.6536(4) 0.0377(9) Uani 1 1 d . . . . .
H11 H 0.596075 0.454122 0.622061 0.045 Uiso 1 1 calc R U . . .
C21 C 0.6481(6) 0.4063(5) 0.7380(5) 0.0478(12) Uani 1 1 d . . . . .
H21 H 0.582413 0.427588 0.763217 0.057 Uiso 1 1 calc R U . . .
C31 C 0.7366(6) 0.3589(4) 0.7838(4) 0.0468(11) Uani 1 1 d . . . . .
H31 H 0.730234 0.347813 0.839749 0.056 Uiso 1 1 calc R U . . .
C41 C 0.8340(6) 0.3279(5) 0.7476(5) 0.0491(12) Uani 1 1 d . . . . .
H41 H 0.893275 0.295958 0.779391 0.059 Uiso 1 1 calc R U . . .
C51 C 0.8455(5) 0.3433(4) 0.6649(4) 0.0397(9) Uani 1 1 d . . . . .
H51 H 0.911946 0.321794 0.640804 0.048 Uiso 1 1 calc R U . . .
C61 C 0.7559(4) 0.3917(3) 0.6171(4) 0.0320(8) Uani 1 1 d . . . . .
N11 N 0.7753(4) 0.4071(3) 0.5340(3) 0.0315(7) Uani 1 1 d D . . . .
H11N H 0.827(5) 0.380(4) 0.510(5) 0.036(14) Uiso 1 1 d D . . . .
C71 C 0.6948(4) 0.4365(3) 0.4657(3) 0.0256(7) Uani 1 1 d . . . . .
O11 O 0.5864(3) 0.4583(2) 0.4680(2) 0.0274(5) Uani 1 1 d . . . . .
C81 C 0.7420(4) 0.4417(3) 0.3828(4) 0.0295(8) Uani 1 1 d . . . . .
H81A H 0.838253 0.481351 0.420069 0.035 Uiso 1 1 calc R U . . .
H81B H 0.732606 0.369750 0.329196 0.035 Uiso 1 1 calc R U . . .
N21 N 0.6601(3) 0.4948(3) 0.3252(3) 0.0246(6) Uani 1 1 d . . . . .
C91 C 0.6093(4) 0.4304(3) 0.2049(3) 0.0302(8) Uani 1 1 d . . . . .
H91A H 0.681516 0.403364 0.187178 0.036 Uiso 1 1 calc R U . . .
H91B H 0.582470 0.474703 0.170823 0.036 Uiso 1 1 calc R U . . .
C101 C 0.4867(4) 0.3375(3) 0.1612(3) 0.0275(7) Uani 1 1 d . . . . .
O21 O 0.4247(3) 0.3382(2) 0.2177(2) 0.0301(6) Uani 1 1 d . . . . .
N31 N 0.4494(4) 0.2602(3) 0.0592(3) 0.0335(7) Uani 1 1 d D . . . .
H31N H 0.503(7) 0.253(6) 0.032(6) 0.06(2) Uiso 1 1 d D . . . .
C111 C 0.3250(5) 0.1744(3) -0.0038(3) 0.0345(9) Uani 1 1 d . . . . .
C121 C 0.3326(6) 0.0708(4) -0.0514(5) 0.0487(12) Uani 1 1 d . . . . .
H121 H 0.417412 0.056663 -0.040475 0.058 Uiso 1 1 calc R U . . .
C131 C 0.2122(7) -0.0128(5) -0.1162(6) 0.0630(17) Uani 1 1 d . . . . .
H131 H 0.216718 -0.083167 -0.147516 0.076 Uiso 1 1 calc R U . . .
C141 C 0.0864(7) 0.0079(5) -0.1343(6) 0.0641(16) Uani 1 1 d . . . . .
H141 H 0.006074 -0.048199 -0.179010 0.077 Uiso 1 1 calc R U . . .
C151 C 0.0799(6) 0.1112(5) -0.0863(5) 0.0552(14) Uani 1 1 d . . . . .
H151 H -0.005058 0.125283 -0.098671 0.066 Uiso 1 1 calc R U . . .
C161 C 0.1995(5) 0.1951(4) -0.0190(4) 0.0421(10) Uani 1 1 d . . . . .
H161 H 0.194882 0.265080 0.015630 0.050 Uiso 1 1 calc R U . . .
C171 C 0.7392(4) 0.6062(3) 0.3661(3) 0.0252(7) Uani 1 1 d . . . . .
H17A H 0.771763 0.645337 0.445391 0.030 Uiso 1 1 calc R U . . .
H17B H 0.677301 0.640973 0.335334 0.030 Uiso 1 1 calc R U . . .
C181 C 0.8625(4) 0.6147(3) 0.3386(4) 0.0293(8) Uani 1 1 d . . . . .
H18A H 0.929767 0.586297 0.374347 0.035 Uiso 1 1 calc R U . . .
H18B H 0.832788 0.573148 0.259780 0.035 Uiso 1 1 calc R U . . .
C191 C 0.9268(4) 0.7319(3) 0.3780(4) 0.0309(8) Uani 1 1 d . . . . .
H19A H 0.860927 0.757751 0.337487 0.037 Uiso 1 1 calc R U . . .
H19B H 0.947274 0.773770 0.455215 0.037 Uiso 1 1 calc R U . . .
C201 C 1.0575(4) 0.7490(3) 0.3633(4) 0.0296(8) Uani 1 1 d . . . . .
O31 O 1.1187(3) 0.6798(2) 0.3417(3) 0.0371(7) Uani 1 1 d . . . . .
N41 N 1.1051(4) 0.8477(3) 0.3802(4) 0.0338(8) Uani 1 1 d D . . . .
H41N H 1.049(5) 0.881(4) 0.378(5) 0.041(15) Uiso 1 1 d D . . . .
C211 C 1.2335(4) 0.8793(3) 0.3774(4) 0.0320(8) Uani 1 1 d . . . . .
H211 H 1.298194 0.847283 0.411433 0.038 Uiso 1 1 calc R U . . .
C221 C 1.2244(5) 0.8437(4) 0.2609(4) 0.0378(9) Uani 1 1 d . . . . .
H22A H 1.316351 0.849381 0.264803 0.045 Uiso 1 1 calc R U . . .
H22B H 1.172418 0.768870 0.213999 0.045 Uiso 1 1 calc R U . . .
C231 C 1.1589(5) 0.9069(4) 0.2086(4) 0.0356(8) Uani 1 1 d . . . . .
C241 C 1.0170(5) 0.8935(4) 0.1688(4) 0.0426(10) Uani 1 1 d . . . . .
H241 H 0.962414 0.844703 0.175109 0.051 Uiso 1 1 calc R U . . .
C251 C 0.9573(6) 0.9515(6) 0.1205(5) 0.0553(13) Uani 1 1 d . . . . .
H251 H 0.862709 0.940895 0.093768 0.066 Uiso 1 1 calc R U . . .
C261 C 1.0356(8) 1.0248(6) 0.1114(5) 0.0598(15) Uani 1 1 d . . . . .
H261 H 0.994204 1.064006 0.079186 0.072 Uiso 1 1 calc R U . . .
C271 C 1.1748(7) 1.0405(5) 0.1497(5) 0.0580(14) Uani 1 1 d . . . . .
H271 H 1.227494 1.089547 0.142403 0.070 Uiso 1 1 calc R U . . .
C281 C 1.2375(6) 0.9834(5) 0.1994(5) 0.0476(12) Uani 1 1 d . . . . .
H281 H 1.332316 0.995860 0.226859 0.057 Uiso 1 1 calc R U . . .
C291 C 1.2900(5) 0.9999(4) 0.4466(4) 0.0365(9) Uani 1 1 d . . . . .
O41 O 1.2270(4) 1.0595(3) 0.4805(3) 0.0478(8) Uani 1 1 d . . . . .
O51 O 1.4193(4) 1.0302(3) 0.4609(3) 0.0486(9) Uani 1 1 d . . . . .
C301 C 1.4827(7) 1.1439(5) 0.5189(7) 0.072(2) Uani 1 1 d . . . . .
H30A H 1.437906 1.174917 0.474725 0.108 Uiso 1 1 calc R U . . .
H30B H 1.578087 1.156995 0.533412 0.108 Uiso 1 1 calc R U . . .
H30C H 1.474468 1.175584 0.587139 0.108 Uiso 1 1 calc R U . . .
Ni1 Ni 0.47879(5) 0.49116(4) 0.34877(5) 0.02303(15) Uani 1 1 d . . . . .
C12 C 0.2964(5) 0.6151(4) 0.0816(4) 0.0370(9) Uani 1 1 d . . . . .
H12 H 0.375810 0.607153 0.125630 0.044 Uiso 1 1 calc R U . . .
C22 C 0.3033(6) 0.6715(4) 0.0257(5) 0.0455(11) Uani 1 1 d . . . . .
H22 H 0.388329 0.702778 0.033786 0.055 Uiso 1 1 calc R U . . .
C32 C 0.1850(7) 0.6818(5) -0.0417(5) 0.0586(15) Uani 1 1 d . . . . .
H32 H 0.190363 0.719775 -0.078662 0.070 Uiso 1 1 calc R U . . .
C42 C 0.0596(7) 0.6352(7) -0.0535(7) 0.072(2) Uani 1 1 d . . . . .
H42 H -0.019930 0.641929 -0.098638 0.086 Uiso 1 1 calc R U . . .
C52 C 0.0499(6) 0.5788(5) 0.0005(5) 0.0500(12) Uani 1 1 d . . . . .
H52 H -0.035689 0.546155 -0.009601 0.060 Uiso 1 1 calc R U . . .
C62 C 0.1683(5) 0.5707(3) 0.0701(4) 0.0319(8) Uani 1 1 d . . . . .
N12 N 0.1502(4) 0.5186(3) 0.1288(3) 0.0317(7) Uani 1 1 d D . . . .
H12N H 0.072(3) 0.498(5) 0.117(5) 0.040(15) Uiso 1 1 d D . . . .
C72 C 0.2433(4) 0.5055(3) 0.2057(3) 0.0266(7) Uani 1 1 d . . . . .
O12 O 0.3697(3) 0.5324(2) 0.2339(2) 0.0294(6) Uani 1 1 d . . . . .
C82 C 0.1862(4) 0.4488(3) 0.2555(3) 0.0283(7) Uani 1 1 d . . . . .
H82A H 0.111809 0.476043 0.268943 0.034 Uiso 1 1 calc R U . . .
H82B H 0.149181 0.372761 0.203667 0.034 Uiso 1 1 calc R U . . .
N22 N 0.2938(3) 0.4653(2) 0.3602(3) 0.0236(6) Uani 1 1 d . . . . .
C92 C 0.3025(4) 0.5615(3) 0.4565(3) 0.0279(7) Uani 1 1 d . . . . .
H92A H 0.319298 0.546473 0.517083 0.033 Uiso 1 1 calc R U . . .
H92B H 0.215397 0.578795 0.438670 0.033 Uiso 1 1 calc R U . . .
C102 C 0.4159(4) 0.6570(3) 0.4919(3) 0.0243(7) Uani 1 1 d . . . . .
O22 O 0.5115(3) 0.6457(2) 0.4638(2) 0.0280(5) Uani 1 1 d . . . . .
N32 N 0.4054(4) 0.7512(3) 0.5580(3) 0.0278(7) Uani 1 1 d D . . . .
H32N H 0.337(4) 0.756(5) 0.570(5) 0.032(13) Uiso 1 1 d D . . . .
C112 C 0.4998(4) 0.8546(3) 0.6143(3) 0.0299(8) Uani 1 1 d . . . . .
C122 C 0.4628(5) 0.9379(4) 0.6802(4) 0.0397(10) Uani 1 1 d . . . . .
H122 H 0.380164 0.924244 0.684934 0.048 Uiso 1 1 calc R U . . .
C132 C 0.5483(6) 1.0415(4) 0.7393(4) 0.0478(12) Uani 1 1 d . . . . .
H132 H 0.523131 1.097310 0.783473 0.057 Uiso 1 1 calc R U . . .
C142 C 0.6711(6) 1.0619(4) 0.7323(5) 0.0520(13) Uani 1 1 d . . . . .
H142 H 0.728849 1.131289 0.771733 0.062 Uiso 1 1 calc R U . . .
C152 C 0.7075(6) 0.9780(4) 0.6661(5) 0.0493(12) Uani 1 1 d . . . . .
H152 H 0.789979 0.991623 0.661210 0.059 Uiso 1 1 calc R U . . .
C162 C 0.6228(5) 0.8744(4) 0.6072(4) 0.0399(10) Uani 1 1 d . . . . .
H162 H 0.648176 0.818632 0.563288 0.048 Uiso 1 1 calc R U . . .
C172 C 0.2697(4) 0.3678(3) 0.3730(3) 0.0252(7) Uani 1 1 d . . . . .
H17C H 0.343285 0.379291 0.440350 0.030 Uiso 1 1 calc R U . . .
H17D H 0.274044 0.307420 0.312270 0.030 Uiso 1 1 calc R U . . .
C182 C 0.1331(4) 0.3391(3) 0.3763(3) 0.0276(7) Uani 1 1 d . . . . .
H18C H 0.058727 0.320870 0.306477 0.033 Uiso 1 1 calc R U . . .
H18D H 0.124899 0.400851 0.433299 0.033 Uiso 1 1 calc R U . . .
C192 C 0.1202(4) 0.2451(3) 0.3990(4) 0.0303(8) Uani 1 1 d . . . . .
H19C H 0.122351 0.181800 0.339827 0.036 Uiso 1 1 calc R U . . .
H19D H 0.196888 0.261407 0.466963 0.036 Uiso 1 1 calc R U . . .
C202 C -0.0131(4) 0.2238(3) 0.4081(3) 0.0290(8) Uani 1 1 d . . . . .
O32 O -0.0501(4) 0.2984(3) 0.4626(3) 0.0421(8) Uani 1 1 d . . . . .
N42 N -0.0894(4) 0.1224(3) 0.3539(3) 0.0296(7) Uani 1 1 d D . . . .
H42N H -0.066(7) 0.074(4) 0.318(5) 0.049(17) Uiso 1 1 d D . . . .
C212 C -0.2180(4) 0.0940(3) 0.3597(4) 0.0328(8) Uani 1 1 d . . . . .
H212 H -0.206668 0.141208 0.434409 0.039 Uiso 1 1 calc R U . . .
C222 C -0.3387(4) 0.1099(3) 0.2792(4) 0.0351(9) Uani 1 1 d . . . . .
H22C H -0.421108 0.090487 0.287115 0.042 Uiso 1 1 calc R U . . .
H22D H -0.320154 0.185257 0.299512 0.042 Uiso 1 1 calc R U . . .
C232 C -0.3654(5) 0.0455(4) 0.1603(4) 0.0371(9) Uani 1 1 d . . . . .
C242 C -0.4488(6) -0.0601(4) 0.0952(5) 0.0454(11) Uani 1 1 d . . . . .
H242 H -0.490359 -0.090780 0.125432 0.054 Uiso 1 1 calc R U . . .
C252 C -0.4705(7) -0.1190(5) -0.0119(5) 0.0544(13) Uani 1 1 d . . . . .
H252 H -0.525592 -0.189409 -0.053572 0.065 Uiso 1 1 calc R U . . .
C262 C -0.4097(7) -0.0734(5) -0.0593(5) 0.0554(14) Uani 1 1 d . . . . .
H262 H -0.423693 -0.113074 -0.132110 0.067 Uiso 1 1 calc R U . . .
C272 C -0.3288(6) 0.0314(5) 0.0046(5) 0.0525(13) Uani 1 1 d . . . . .
H272 H -0.289506 0.063141 -0.025976 0.063 Uiso 1 1 calc R U . . .
C282 C -0.3057(5) 0.0888(4) 0.1121(5) 0.0440(11) Uani 1 1 d . . . . .
H282 H -0.248722 0.158612 0.154175 0.053 Uiso 1 1 calc R U . . .
C292 C -0.2437(4) -0.0193(4) 0.3408(4) 0.0344(9) Uani 1 1 d . . . . .
O42 O -0.1803(4) -0.0806(3) 0.3091(4) 0.0495(9) Uani 1 1 d . . . . .
O52 O -0.3506(3) -0.0427(3) 0.3610(3) 0.0367(7) Uani 1 1 d . . . . .
C302 C -0.3805(5) -0.1473(4) 0.3522(5) 0.0433(11) Uani 1 1 d . . . . .
H30D H -0.411901 -0.201358 0.276986 0.065 Uiso 1 1 calc R U . . .
H30E H -0.450533 -0.153787 0.376708 0.065 Uiso 1 1 calc R U . . .
H30F H -0.298796 -0.156226 0.397174 0.065 Uiso 1 1 calc R U . . .
Cl1 Cl 0.82269(10) 0.32674(8) 0.05094(8) 0.0359(2) Uani 1 1 d . . . . .
O1P1 O 0.8544(4) 0.3229(4) 0.1517(4) 0.0569(10) Uani 1 1 d . . . . .
O2P1 O 0.8570(4) 0.4378(3) 0.0791(3) 0.0447(8) Uani 1 1 d . . . . .
O3P1 O 0.6777(3) 0.2795(3) -0.0183(3) 0.0439(8) Uani 1 1 d . . . . .
O4P1 O 0.8990(5) 0.2755(4) -0.0062(5) 0.0737(15) Uani 1 1 d . . . . .
Cl2 Cl 0.10267(13) 0.69472(11) 0.64111(10) 0.0512(3) Uani 1 1 d . . . . .
O1P2 O 0.1695(5) 0.7568(4) 0.6086(4) 0.0622(11) Uani 1 1 d . . . . .
O2P2 O 0.0706(5) 0.5839(4) 0.5643(4) 0.0716(13) Uani 1 1 d . . . . .
O3P2 O -0.0205(7) 0.7224(7) 0.6369(7) 0.109(2) Uani 1 1 d . . . . .
O4P2 O 0.1881(10) 0.7162(5) 0.7471(5) 0.113(3) Uani 1 1 d . . . . .
N1N1 N 0.6990(6) 0.7052(5) 0.7809(4) 0.0670(14) Uani 1 1 d D . . . .
O1N1 O 0.7429(7) 0.7077(7) 0.8677(5) 0.108(2) Uani 1 1 d D . . . .
O2N1 O 0.5776(6) 0.6835(7) 0.7234(5) 0.101(2) Uani 1 1 d D . . . .
C1N1 C 0.7871(10) 0.7080(9) 0.7299(9) 0.100(3) Uani 1 1 d D . . . .
H1N1 H 0.736312 0.705499 0.660931 0.150 Uiso 1 1 calc R U . . .
H1N2 H 0.860912 0.773003 0.776842 0.150 Uiso 1 1 calc R U . . .
H1N3 H 0.824018 0.647553 0.717377 0.150 Uiso 1 1 calc R U . . .
N1N2 N 0.3240(9) 0.5099(12) 0.7265(6) 0.152(5) Uani 1 1 d D . . . .
O1N2 O 0.4072(11) 0.5736(10) 0.8204(7) 0.169(4) Uani 1 1 d D U . . .
O2N2 O 0.3534(8) 0.4766(9) 0.6510(6) 0.133(4) Uani 1 1 d D . . . .
C1N2 C 0.1905(10) 0.4752(10) 0.7129(11) 0.125(5) Uani 1 1 d D . . . .
H1N4 H 0.186037 0.510559 0.782457 0.188 Uiso 1 1 calc R U . . .
H1N5 H 0.127636 0.492062 0.661627 0.188 Uiso 1 1 calc R U . . .
H1N6 H 0.166321 0.399129 0.685320 0.188 Uiso 1 1 calc R U . . .
N1N3 N 0.6291(8) 0.5850(5) 0.0486(5) 0.0724(19) Uani 0.941(11) 1 d D U P . .
O1N3 O 0.5665(14) 0.4952(8) -0.0251(8) 0.177(6) Uani 0.941(11) 1 d D . P . .
O2N3 O 0.6186(5) 0.6240(4) 0.1336(4) 0.0610(14) Uani 0.941(11) 1 d D U P . .
C1N3 C 0.725(2) 0.6437(12) 0.0343(15) 0.185(9) Uani 0.941(11) 1 d D U P . .
H1N7 H 0.721140 0.602185 -0.037445 0.278 Uiso 0.941(11) 1 calc R U P . .
H1N8 H 0.702862 0.709198 0.041136 0.278 Uiso 0.941(11) 1 calc R U P . .
H1N9 H 0.815114 0.659760 0.089301 0.278 Uiso 0.941(11) 1 calc R U P . .
N1N4 N 0.0413(6) 0.0790(5) 0.6203(5) 0.0677(15) Uani 1 1 d D U . . .
O1N4 O 0.0326(12) 0.1677(7) 0.6399(11) 0.185(6) Uani 1 1 d D U . . .
O2N4 O -0.0468(9) 0.0009(7) 0.5495(8) 0.144(4) Uani 1 1 d D U . . .
C1N4 C 0.1696(10) 0.0697(11) 0.6788(7) 0.140(5) Uani 1 1 d D U . . .
H1NX H 0.230195 0.139808 0.733477 0.210 Uiso 1 1 calc R U . . .
H1NY H 0.157665 0.028741 0.713896 0.210 Uiso 1 1 calc R U . . .
H1NZ H 0.208363 0.034265 0.628735 0.210 Uiso 1 1 calc R U . . .
N1N5 N 0.3458(15) 0.3098(10) 0.8170(10) 0.072(4) Uani 0.409(11) 1 d D U P . .
O1N5 O 0.3962(16) 0.2470(12) 0.8412(12) 0.090(5) Uani 0.409(11) 1 d D U P . .
O2N5 O 0.3401(16) 0.3182(12) 0.7383(10) 0.092(5) Uani 0.409(11) 1 d D U P . .
C1N5 C 0.283(2) 0.3698(16) 0.8807(17) 0.084(6) Uani 0.409(11) 1 d D U P . .
H1NA H 0.296311 0.354505 0.940055 0.127 Uiso 0.409(11) 1 calc R U P . .
H1NB H 0.322727 0.444809 0.909989 0.127 Uiso 0.409(11) 1 calc R U P . .
H1NC H 0.186252 0.351265 0.835649 0.127 Uiso 0.409(11) 1 calc R U P . .

loop_
_atom_site_aniso_label
_atom_site_aniso_U_11
_atom_site_aniso_U_22
_atom_site_aniso_U_33
_atom_site_aniso_U_23
_atom_site_aniso_U_13
_atom_site_aniso_U_12
C11 0.041(2) 0.043(2) 0.042(2) 0.025(2) 0.0237(19) 0.0176(19)
C21 0.051(3) 0.060(3) 0.045(3) 0.031(2) 0.028(2) 0.015(2)
C31 0.058(3) 0.048(3) 0.038(2) 0.025(2) 0.022(2) 0.009(2)
C41 0.052(3) 0.050(3) 0.055(3) 0.036(3) 0.018(2) 0.019(2)
C51 0.041(2) 0.040(2) 0.044(2) 0.025(2) 0.0187(19) 0.0181(19)
C61 0.033(2) 0.0306(19) 0.037(2) 0.0195(17) 0.0151(17) 0.0112(16)
N11 0.0301(17) 0.0356(18) 0.0414(18) 0.0219(15) 0.0223(15) 0.0183(14)
C71 0.0251(17) 0.0204(16) 0.0372(19) 0.0142(15) 0.0185(15) 0.0094(13)
O11 0.0255(13) 0.0309(14) 0.0371(14) 0.0205(12) 0.0186(11) 0.0142(11)
C81 0.0316(19) 0.0276(18) 0.047(2) 0.0241(17) 0.0256(17) 0.0164(15)
N21 0.0243(15) 0.0231(15) 0.0363(16) 0.0171(13) 0.0195(13) 0.0092(12)
C91 0.032(2) 0.0266(18) 0.037(2) 0.0153(16) 0.0211(16) 0.0067(15)
C101 0.0303(19) 0.0233(17) 0.0362(19) 0.0155(15) 0.0196(16) 0.0116(14)
O21 0.0334(15) 0.0221(13) 0.0378(15) 0.0123(11) 0.0216(12) 0.0059(11)
N31 0.0317(18) 0.0345(18) 0.0345(17) 0.0120(15) 0.0202(15) 0.0086(14)
C111 0.039(2) 0.0275(19) 0.0307(18) 0.0088(16) 0.0157(17) 0.0062(16)
C121 0.047(3) 0.035(2) 0.050(3) 0.014(2) 0.012(2) 0.016(2)
C131 0.060(4) 0.029(2) 0.069(4) 0.013(2) 0.008(3) 0.010(2)
C141 0.049(3) 0.040(3) 0.065(3) 0.008(3) 0.009(3) -0.005(2)
C151 0.034(3) 0.054(3) 0.054(3) 0.009(2) 0.018(2) 0.008(2)
C161 0.037(2) 0.032(2) 0.047(2) 0.0098(19) 0.019(2) 0.0122(18)
C171 0.0274(18) 0.0195(16) 0.0403(19) 0.0170(15) 0.0230(16) 0.0092(13)
C181 0.0277(19) 0.0238(18) 0.048(2) 0.0204(17) 0.0242(17) 0.0102(14)
C191 0.0291(19) 0.0224(18) 0.052(2) 0.0214(17) 0.0243(18) 0.0093(15)
C201 0.0273(19) 0.0284(19) 0.043(2) 0.0212(17) 0.0194(16) 0.0110(15)
O31 0.0347(16) 0.0287(15) 0.066(2) 0.0294(15) 0.0310(15) 0.0174(12)
N41 0.0298(18) 0.0252(17) 0.062(2) 0.0259(17) 0.0291(17) 0.0116(14)
C211 0.0234(18) 0.031(2) 0.053(2) 0.0257(19) 0.0206(17) 0.0095(15)
C221 0.034(2) 0.033(2) 0.051(2) 0.0170(19) 0.0254(19) 0.0120(17)
C231 0.036(2) 0.035(2) 0.037(2) 0.0133(16) 0.0220(17) 0.0097(16)
C241 0.036(2) 0.041(2) 0.046(2) 0.016(2) 0.018(2) 0.0112(19)
C251 0.048(3) 0.072(4) 0.047(3) 0.028(3) 0.021(2) 0.025(3)
C261 0.079(4) 0.069(4) 0.060(3) 0.043(3) 0.039(3) 0.043(3)
C271 0.075(4) 0.063(4) 0.056(3) 0.036(3) 0.040(3) 0.021(3)
C281 0.045(3) 0.052(3) 0.055(3) 0.027(2) 0.031(2) 0.011(2)
C291 0.036(2) 0.033(2) 0.045(2) 0.0234(19) 0.0168(19) 0.0041(17)
O41 0.056(2) 0.0309(16) 0.060(2) 0.0217(16) 0.0294(18) 0.0065(15)
O51 0.0323(17) 0.0450(19) 0.059(2) 0.0261(17) 0.0123(15) -0.0076(14)
C301 0.054(4) 0.048(3) 0.080(4) 0.026(3) 0.010(3) -0.020(3)
Ni1 0.0222(3) 0.0203(3) 0.0328(3) 0.0140(2) 0.0165(2) 0.0078(2)
C12 0.041(2) 0.036(2) 0.046(2) 0.0268(19) 0.0222(19) 0.0126(18)
C22 0.057(3) 0.042(3) 0.055(3) 0.030(2) 0.033(2) 0.015(2)
C32 0.079(4) 0.062(4) 0.063(3) 0.050(3) 0.034(3) 0.026(3)
C42 0.056(4) 0.110(6) 0.084(5) 0.079(5) 0.024(3) 0.033(4)
C52 0.041(3) 0.063(3) 0.052(3) 0.040(3) 0.013(2) 0.013(2)
C62 0.037(2) 0.0260(18) 0.0355(19) 0.0178(16) 0.0147(17) 0.0078(15)
N12 0.0255(17) 0.0329(18) 0.0402(18) 0.0225(15) 0.0124(14) 0.0050(13)
C72 0.0282(18) 0.0222(17) 0.0320(18) 0.0130(15) 0.0158(15) 0.0070(14)
O12 0.0254(13) 0.0311(14) 0.0411(15) 0.0221(12) 0.0180(12) 0.0091(11)
C82 0.0219(17) 0.0284(18) 0.0376(19) 0.0183(16) 0.0137(15) 0.0039(14)
N22 0.0244(15) 0.0199(14) 0.0320(15) 0.0143(12) 0.0152(12) 0.0077(11)
C92 0.0283(18) 0.0216(17) 0.0391(19) 0.0139(15) 0.0209(16) 0.0076(14)
C102 0.0251(17) 0.0196(16) 0.0316(17) 0.0138(14) 0.0135(14) 0.0082(13)
O22 0.0256(13) 0.0204(12) 0.0385(14) 0.0118(11) 0.0172(11) 0.0068(10)
N32 0.0287(16) 0.0193(15) 0.0378(17) 0.0120(13) 0.0183(14) 0.0095(12)
C112 0.034(2) 0.0227(18) 0.0281(18) 0.0125(15) 0.0078(15) 0.0057(15)
C122 0.047(3) 0.025(2) 0.040(2) 0.0107(17) 0.017(2) 0.0113(18)
C132 0.060(3) 0.025(2) 0.043(2) 0.0075(18) 0.018(2) 0.010(2)
C142 0.062(3) 0.025(2) 0.048(3) 0.012(2) 0.012(2) -0.003(2)
C152 0.044(3) 0.033(2) 0.055(3) 0.015(2) 0.016(2) -0.004(2)
C162 0.041(2) 0.026(2) 0.047(2) 0.0117(18) 0.023(2) 0.0042(18)
C172 0.0258(18) 0.0182(15) 0.0398(19) 0.0169(15) 0.0187(15) 0.0081(13)
C182 0.0237(18) 0.0240(17) 0.042(2) 0.0187(16) 0.0176(16) 0.0069(14)
C192 0.0299(19) 0.0231(17) 0.051(2) 0.0213(17) 0.0253(18) 0.0115(14)
C202 0.032(2) 0.0251(18) 0.040(2) 0.0186(16) 0.0214(17) 0.0134(15)
O32 0.0450(18) 0.0255(14) 0.068(2) 0.0195(15) 0.0404(17) 0.0131(13)
N42 0.0276(17) 0.0241(16) 0.0485(19) 0.0191(15) 0.0255(15) 0.0114(13)
C212 0.0282(19) 0.0296(19) 0.055(2) 0.0242(18) 0.0267(18) 0.0121(15)
C222 0.027(2) 0.0274(19) 0.059(3) 0.0236(19) 0.0221(19) 0.0106(15)
C232 0.032(2) 0.035(2) 0.057(3) 0.029(2) 0.0212(19) 0.0171(17)
C242 0.048(3) 0.033(2) 0.062(3) 0.029(2) 0.023(2) 0.012(2)
C252 0.060(3) 0.041(3) 0.061(3) 0.028(2) 0.020(3) 0.018(2)
C262 0.064(4) 0.065(4) 0.056(3) 0.037(3) 0.030(3) 0.043(3)
C272 0.047(3) 0.070(4) 0.070(3) 0.051(3) 0.031(3) 0.030(3)
C282 0.034(2) 0.048(3) 0.067(3) 0.041(3) 0.021(2) 0.0163(19)
C292 0.0286(19) 0.034(2) 0.058(3) 0.029(2) 0.0266(19) 0.0139(16)
O42 0.054(2) 0.0364(17) 0.096(3) 0.044(2) 0.054(2) 0.0280(16)
O52 0.0293(15) 0.0342(16) 0.064(2) 0.0314(15) 0.0281(14) 0.0115(12)
C302 0.038(2) 0.036(2) 0.077(3) 0.039(2) 0.033(2) 0.0147(19)
Cl1 0.0294(5) 0.0345(5) 0.0394(5) 0.0119(4) 0.0183(4) 0.0061(4)
O1P1 0.0390(19) 0.070(3) 0.073(3) 0.051(2) 0.0165(18) 0.0104(18)
O2P1 0.0382(17) 0.0396(18) 0.0543(19) 0.0231(15) 0.0186(15) 0.0048(13)
O3P1 0.0298(16) 0.0466(19) 0.0411(16) 0.0109(14) 0.0156(13) -0.0003(13)
O4P1 0.048(2) 0.062(3) 0.084(3) 0.002(2) 0.042(2) 0.013(2)
Cl2 0.0478(6) 0.0532(7) 0.0397(5) 0.0098(5) 0.0246(5) -0.0013(5)
O1P2 0.060(3) 0.072(3) 0.086(3) 0.047(3) 0.051(2) 0.029(2)
O2P2 0.065(3) 0.054(2) 0.064(3) 0.003(2) 0.031(2) -0.005(2)
O3P2 0.074(4) 0.126(6) 0.122(5) 0.030(4) 0.074(4) 0.030(4)
O4P2 0.189(7) 0.057(3) 0.048(3) 0.023(2) 0.011(3) 0.004(4)
N1N1 0.079(4) 0.069(3) 0.065(3) 0.036(3) 0.033(3) 0.042(3)
O1N1 0.109(5) 0.157(7) 0.070(3) 0.061(4) 0.035(3) 0.065(5)
O2N1 0.084(4) 0.131(6) 0.086(4) 0.054(4) 0.027(3) 0.050(4)
C1N1 0.112(7) 0.109(7) 0.126(8) 0.084(7) 0.062(7) 0.044(6)
N1N2 0.103(6) 0.269(16) 0.072(4) 0.080(7) 0.030(4) 0.044(8)
O1N2 0.168(9) 0.149(9) 0.103(6) 0.030(6) 0.015(6) -0.002(7)
O2N2 0.091(5) 0.240(11) 0.102(5) 0.100(6) 0.053(4) 0.052(6)
C1N2 0.114(8) 0.095(8) 0.151(11) 0.033(7) 0.077(8) 0.016(6)
N1N3 0.099(5) 0.080(4) 0.074(4) 0.049(3) 0.053(3) 0.050(4)
O1N3 0.231(14) 0.118(8) 0.095(6) -0.002(6) 0.045(7) 0.041(7)
O2N3 0.076(3) 0.075(3) 0.066(3) 0.046(2) 0.048(2) 0.034(2)
C1N3 0.227(16) 0.182(13) 0.237(15) 0.110(11) 0.190(14) 0.027(10)
N1N4 0.065(3) 0.083(4) 0.054(3) 0.027(3) 0.028(2) 0.039(3)
O1N4 0.190(10) 0.124(7) 0.207(11) 0.049(7) 0.073(8) 0.106(7)
O2N4 0.124(6) 0.131(7) 0.123(7) 0.023(5) 0.054(5) -0.001(5)
C1N4 0.110(7) 0.289(16) 0.071(5) 0.103(8) 0.057(5) 0.122(9)
N1N5 0.081(8) 0.058(7) 0.072(7) 0.030(6) 0.033(6) -0.002(5)
O1N5 0.083(9) 0.085(9) 0.099(10) 0.042(7) 0.033(7) 0.045(7)
O2N5 0.082(9) 0.096(10) 0.085(8) 0.028(7) 0.042(7) 0.009(7)
C1N5 0.101(13) 0.071(10) 0.100(12) 0.041(9) 0.059(11) 0.039(9)

loop_
_atom_type_symbol
_atom_type_description
_atom_type_scat_dispersion_real
_atom_type_scat_dispersion_imag
_atom_type_scat_source
C C 0.0181 0.0091 'International Tables Vol C Tables 4.2.6.8 and 6.1.1.4'
H H 0.0000 0.0000 'International Tables Vol C Tables 4.2.6.8 and 6.1.1.4'
Cl Cl 0.3639 0.7018 'International Tables Vol C Tables 4.2.6.8 and 6.1.1.4'
N N 0.0311 0.0180 'International Tables Vol C Tables 4.2.6.8 and 6.1.1.4'
Ni Ni -3.0029 0.5091 'International Tables Vol C Tables 4.2.6.8 and 6.1.1.4'
O O 0.0492 0.0322 'International Tables Vol C Tables 4.2.6.8 and 6.1.1.4'

loop_
_geom_angle_atom_site_label_1
_geom_angle_atom_site_label_2
_geom_angle_atom_site_label_3
_geom_angle
_geom_angle_site_symmetry_1
_geom_angle_site_symmetry_3
_geom_angle_publ_flag
C61 C11 C21 119.6(4) . . ?
C31 C21 C11 120.1(5) . . ?
C41 C31 C21 120.4(5) . . ?
C31 C41 C51 121.0(5) . . ?
C41 C51 C61 119.5(5) . . ?
C11 C61 C51 119.4(4) . . ?
C11 C61 N11 124.1(4) . . ?
C51 C61 N11 116.5(4) . . ?
C71 N11 C61 128.6(4) . . ?
O11 C71 N11 123.3(4) . . ?
O11 C71 C81 121.0(4) . . ?
N11 C71 C81 115.7(3) . . ?
C71 O11 Ni1 114.7(2) . . ?
N21 C81 C71 111.2(3) . . ?
C91 N21 C171 111.1(3) . . ?
C91 N21 C81 111.2(3) . . ?
C171 N21 C81 111.8(3) . . ?
C91 N21 Ni1 103.4(2) . . ?
C171 N21 Ni1 111.9(2) . . ?
C81 N21 Ni1 107.1(2) . . ?
N21 C91 C101 109.3(3) . . ?
O21 C101 N31 123.6(4) . . ?
O21 C101 C91 120.7(4) . . ?
N31 C101 C91 115.6(3) . . ?
C101 O21 Ni1 110.2(2) . . ?
C101 N31 C111 124.6(3) . . ?
C121 C111 C161 120.3(4) . . ?
C121 C111 N31 118.9(4) . . ?
C161 C111 N31 120.8(4) . . ?
C111 C121 C131 119.3(5) . . ?
C141 C131 C121 120.5(5) . . ?
C151 C141 C131 119.8(5) . . ?
C141 C151 C161 120.3(5) . . ?
C111 C161 C151 119.8(5) . . ?
N21 C171 C181 115.1(3) . . ?
C191 C181 C171 109.3(3) . . ?
C201 C191 C181 112.8(3) . . ?
O31 C201 N41 122.1(4) . . ?
O31 C201 C191 123.2(4) . . ?
N41 C201 C191 114.6(3) . . ?
C201 N41 C211 121.5(3) . . ?
N41 C211 C291 108.6(4) . . ?
N41 C211 C221 114.5(4) . . ?
C291 C211 C221 109.9(3) . . ?
C231 C221 C211 114.5(4) . . ?
C241 C231 C281 117.4(5) . . ?
C241 C231 C221 121.1(4) . . ?
C281 C231 C221 121.5(5) . . ?
C251 C241 C231 120.9(5) . . ?
C261 C251 C241 120.7(6) . . ?
C271 C261 C251 120.2(6) . . ?
C261 C271 C281 120.2(6) . . ?
C271 C281 C231 120.7(5) . . ?
O41 C291 O51 125.0(4) . . ?
O41 C291 C211 124.9(4) . . ?
O51 C291 C211 110.1(4) . . ?
C291 O51 C301 116.0(5) . . ?
O11 Ni1 O22 90.67(12) . . ?
O11 Ni1 O12 176.90(13) . . ?
O22 Ni1 O12 86.27(12) . . ?
O11 Ni1 O21 96.69(12) . . ?
O22 Ni1 O21 172.30(13) . . ?
O12 Ni1 O21 86.35(12) . . ?
O11 Ni1 N22 95.86(12) . . ?
O22 Ni1 N22 84.00(12) . . ?
O12 Ni1 N22 83.32(12) . . ?
O21 Ni1 N22 92.99(12) . . ?
O11 Ni1 N21 82.65(12) . . ?
O22 Ni1 N21 103.56(12) . . ?
O12 Ni1 N21 98.55(12) . . ?
O21 Ni1 N21 79.71(12) . . ?
N22 Ni1 N21 172.29(13) . . ?
C22 C12 C62 118.7(5) . . ?
C32 C22 C12 120.9(5) . . ?
C42 C32 C22 119.3(5) . . ?
C52 C42 C32 121.1(6) . . ?
C42 C52 C62 119.7(5) . . ?
C52 C62 C12 120.4(4) . . ?
C52 C62 N12 116.2(4) . . ?
C12 C62 N12 123.4(4) . . ?
C72 N12 C62 129.7(4) . . ?
O12 C72 N12 124.0(4) . . ?
O12 C72 C82 120.5(4) . . ?
N12 C72 C82 115.4(3) . . ?
C72 O12 Ni1 112.3(2) . . ?
N22 C82 C72 111.4(3) . . ?
C92 N22 C82 112.4(3) . . ?
C92 N22 C172 110.8(3) . . ?
C82 N22 C172 110.2(3) . . ?
C92 N22 Ni1 107.2(2) . . ?
C82 N22 Ni1 105.7(2) . . ?
C172 N22 Ni1 110.4(2) . . ?
N22 C92 C102 111.9(3) . . ?
O22 C102 N32 124.4(3) . . ?
O22 C102 C92 121.5(3) . . ?
N32 C102 C92 114.1(3) . . ?
C102 O22 Ni1 112.2(2) . . ?
C102 N32 C112 128.8(4) . . ?
C162 C112 C122 120.1(4) . . ?
C162 C112 N32 124.1(4) . . ?
C122 C112 N32 115.9(4) . . ?
C112 C122 C132 120.3(5) . . ?
C142 C132 C122 119.9(5) . . ?
C132 C142 C152 119.5(5) . . ?
C162 C152 C142 120.9(5) . . ?
C152 C162 C112 119.4(5) . . ?
N22 C172 C182 114.2(3) . . ?
C172 C182 C192 111.6(3) . . ?
C202 C192 C182 109.6(3) . . ?
O32 C202 N42 121.8(4) . . ?
O32 C202 C192 120.7(4) . . ?
N42 C202 C192 117.4(3) . . ?
C202 N42 C212 121.3(3) . . ?
N42 C212 C292 108.4(3) . . ?
N42 C212 C222 112.4(4) . . ?
C292 C212 C222 112.4(4) . . ?
C232 C222 C212 114.2(4) . . ?
C282 C232 C242 117.7(5) . . ?
C282 C232 C222 120.9(4) . . ?
C242 C232 C222 121.4(4) . . ?
C252 C242 C232 121.2(5) . . ?
C242 C252 C262 120.2(6) . . ?
C272 C262 C252 118.6(6) . . ?
C282 C272 C262 120.7(5) . . ?
C272 C282 C232 121.6(5) . . ?
O42 C292 O52 125.0(4) . . ?
O42 C292 C212 125.1(4) . . ?
O52 C292 C212 109.9(3) . . ?
C292 O52 C302 115.2(3) . . ?
O4P1 Cl1 O1P1 113.2(3) . . ?
O4P1 Cl1 O2P1 107.8(3) . . ?
O1P1 Cl1 O2P1 107.3(2) . . ?
O4P1 Cl1 O3P1 110.3(3) . . ?
O1P1 Cl1 O3P1 109.1(2) . . ?
O2P1 Cl1 O3P1 109.0(2) . . ?
O4P2 Cl2 O3P2 111.0(5) . . ?
O4P2 Cl2 O1P2 109.8(4) . . ?
O3P2 Cl2 O1P2 107.5(4) . . ?
O4P2 Cl2 O2P2 110.7(4) . . ?
O3P2 Cl2 O2P2 109.1(4) . . ?
O1P2 Cl2 O2P2 108.6(3) . . ?
O1N1 N1N1 O2N1 123.8(7) . . ?
O1N1 N1N1 C1N1 119.8(6) . . ?
O2N1 N1N1 C1N1 115.4(6) . . ?
O2N2 N1N2 O1N2 123.0(9) . . ?
O2N2 N1N2 C1N2 121.2(8) . . ?
O1N2 N1N2 C1N2 115.8(8) . . ?
O2N3 N1N3 O1N3 123.9(7) . . ?
O2N3 N1N3 C1N3 119.1(7) . . ?
O1N3 N1N3 C1N3 116.9(7) . . ?
O2N4 N1N4 O1N4 123.5(8) . . ?
O2N4 N1N4 C1N4 119.2(8) . . ?
O1N4 N1N4 C1N4 116.9(8) . . ?
O2N5 N1N5 O1N5 123.4(10) . . ?
O2N5 N1N5 C1N5 119.4(9) . . ?
O1N5 N1N5 C1N5 117.0(9) . . ?

loop_
_geom_bond_atom_site_label_1
_geom_bond_atom_site_label_2
_geom_bond_distance
_geom_bond_site_symmetry_2
_geom_bond_publ_flag
C11 C61 1.391(6) . ?
C11 C21 1.395(6) . ?
C21 C31 1.375(8) . ?
C31 C41 1.368(8) . ?
C41 C51 1.377(7) . ?
C51 C61 1.405(6) . ?
C61 N11 1.417(5) . ?
N11 C71 1.329(5) . ?
C71 O11 1.247(5) . ?
C71 C81 1.511(5) . ?
O11 Ni1 2.015(3) . ?
C81 N21 1.492(5) . ?
N21 C91 1.475(5) . ?
N21 C171 1.492(5) . ?
N21 Ni1 2.107(3) . ?
C91 C101 1.519(5) . ?
C101 O21 1.241(5) . ?
C101 N31 1.327(5) . ?
O21 Ni1 2.077(3) . ?
N31 C111 1.433(6) . ?
C111 C121 1.374(7) . ?
C111 C161 1.377(7) . ?
C121 C131 1.389(8) . ?
C131 C141 1.377(10) . ?
C141 C151 1.366(9) . ?
C151 C161 1.388(7) . ?
C171 C181 1.534(5) . ?
C181 C191 1.524(5) . ?
C191 C201 1.516(5) . ?
C201 O31 1.233(5) . ?
C201 N41 1.346(5) . ?
N41 C211 1.441(5) . ?
C211 C291 1.513(6) . ?
C211 C221 1.543(6) . ?
C221 C231 1.497(7) . ?
C231 C241 1.400(7) . ?
C231 C281 1.407(7) . ?
C241 C251 1.376(8) . ?
C251 C261 1.369(10) . ?
C261 C271 1.369(10) . ?
C271 C281 1.387(9) . ?
C291 O41 1.194(6) . ?
C291 O51 1.340(6) . ?
O51 C301 1.439(7) . ?
Ni1 O22 2.048(3) . ?
Ni1 O12 2.051(3) . ?
Ni1 N22 2.080(3) . ?
C12 C22 1.391(6) . ?
C12 C62 1.393(6) . ?
C22 C32 1.387(9) . ?
C32 C42 1.375(10) . ?
C42 C52 1.374(8) . ?
C52 C62 1.386(7) . ?
C62 N12 1.410(5) . ?
N12 C72 1.327(6) . ?
C72 O12 1.250(5) . ?
C72 C82 1.522(5) . ?
C82 N22 1.484(5) . ?
N22 C92 1.474(5) . ?
N22 C172 1.498(4) . ?
C92 C102 1.515(5) . ?
C102 O22 1.242(5) . ?
C102 N32 1.336(5) . ?
N32 C112 1.424(5) . ?
C112 C162 1.384(7) . ?
C112 C122 1.384(6) . ?
C122 C132 1.387(7) . ?
C132 C142 1.381(9) . ?
C142 C152 1.387(9) . ?
C152 C162 1.382(6) . ?
C172 C182 1.521(5) . ?
C182 C192 1.524(5) . ?
C192 C202 1.510(5) . ?
C202 O32 1.236(5) . ?
C202 N42 1.334(5) . ?
N42 C212 1.455(5) . ?
C212 C292 1.506(6) . ?
C212 C222 1.540(6) . ?
C222 C232 1.506(7) . ?
C232 C282 1.390(7) . ?
C232 C242 1.397(7) . ?
C242 C252 1.366(9) . ?
C252 C262 1.408(9) . ?
C262 C272 1.381(10) . ?
C272 C282 1.365(9) . ?
C292 O42 1.203(6) . ?
C292 O52 1.341(5) . ?
O52 C302 1.443(5) . ?
Cl1 O4P1 1.418(4) . ?
Cl1 O1P1 1.437(4) . ?
Cl1 O2P1 1.438(4) . ?
Cl1 O3P1 1.440(3) . ?
Cl2 O4P2 1.395(6) . ?
Cl2 O3P2 1.412(6) . ?
Cl2 O1P2 1.426(4) . ?
Cl2 O2P2 1.429(5) . ?
N1N1 O1N1 1.190(7) . ?
N1N1 O2N1 1.213(7) . ?
N1N1 C1N1 1.415(8) . ?
N1N2 O2N2 1.187(8) . ?
N1N2 O1N2 1.221(8) . ?
N1N2 C1N2 1.398(9) . ?
N1N3 O2N3 1.197(6) . ?
N1N3 O1N3 1.205(8) . ?
N1N3 C1N3 1.401(8) . ?
N1N4 O2N4 1.177(7) . ?
N1N4 O1N4 1.197(8) . ?
N1N4 C1N4 1.409(8) . ?
N1N5 O2N5 1.202(9) . ?
N1N5 O1N5 1.207(9) . ?
N1N5 C1N5 1.402(10) . ?
